data_7706852
loop_
_publ_author_name
'Hu, Lei'
'Mahaut, Damien'
'Tumanov, Nikolay'
'Wouters, Johan'
'Collard, Laurent'
'Robiette, Rapha\"el'
'Berionni, Guillaume'

_publ_section_title
;
 Sterically hindered ortho-substituted phosphatriptycenes as
 configurationally stable P-chirogenic triarylphosphines.
;
_journal_issue 14
_journal_name_full 'Dalton transactions (Cambridge, England : 2003)'
_journal_page_first 4772
_journal_page_last 4777
_journal_paper_doi 10.1039/d1dt00816a
_journal_volume 50
_journal_year 2021
_chemical_formula_moiety 'C25 H20 O3 P Rh'
_chemical_formula_sum 'C25 H20 O3 P Rh'
_chemical_formula_weight 502.29
_chemical_name_common 'Rh(acac)CO(9-phosphatriptycene) complex'
_chemical_name_systematic '(acetylacetonato)-carbonylrhodium-9-phosphatriptycene complex'
_space_group_crystal_system triclinic
_space_group_IT_number 2
_space_group_name_Hall '-P 1'
_space_group_name_H-M_alt 'P -1'
_atom_sites_solution_hydrogens mixed
_atom_sites_solution_primary dual
_atom_sites_solution_secondary dual
_audit_creation_method SHELXL-2018/3
_audit_update_record
;
2021-02-08 deposited with the CCDC.	2021-03-15 downloaded from the CCDC.
;
_cell_angle_alpha 65.676(2)
_cell_angle_beta 80.915(2)
_cell_angle_gamma 76.193(2)
_cell_formula_units_Z 4
_cell_length_a 9.3940(2)
_cell_length_b 15.7924(3)
_cell_length_c 16.7012(4)
_cell_measurement_reflns_used 14304
_cell_measurement_temperature 295(2)
_cell_measurement_theta_max 67.0450
_cell_measurement_theta_min 2.8920
_cell_volume 2187.53(9)
_computing_cell_refinement 'CrysAlisPro 1.171.40.53 (Rigaku OD, 2019)'
_computing_data_collection 'CrysAlisPro 1.171.40.53 (Rigaku OD, 2019)'
_computing_data_reduction 'CrysAlisPro 1.171.40.53 (Rigaku OD, 2019)'
_computing_structure_refinement 'SHELXL-2018/3 (Sheldrick, 2018)'
_computing_structure_solution 'SHELXT (Sheldrick, 2015)'
_diffrn_ambient_temperature 295(2)
_diffrn_detector_area_resol_mean 5.1856
_diffrn_measured_fraction_theta_full 0.989
_diffrn_measured_fraction_theta_max 0.989
_diffrn_measurement_device_type
;
Oxford Diffraction Xcalibur, Ruby, Gemini Ultra
;
_diffrn_measurement_method '\w scans'
_diffrn_radiation_monochromator 'multilayer mirror'
_diffrn_radiation_type CuK\a
_diffrn_radiation_wavelength 1.54184
_diffrn_reflns_av_R_equivalents 0.0263
_diffrn_reflns_av_unetI/netI 0.0283
_diffrn_reflns_Laue_measured_fraction_full 0.989
_diffrn_reflns_Laue_measured_fraction_max 0.989
_diffrn_reflns_limit_h_max 10
_diffrn_reflns_limit_h_min -11
_diffrn_reflns_limit_k_max 18
_diffrn_reflns_limit_k_min -18
_diffrn_reflns_limit_l_max 19
_diffrn_reflns_limit_l_min -19
_diffrn_reflns_number 21822
_diffrn_reflns_point_group_measured_fraction_full 0.989
_diffrn_reflns_point_group_measured_fraction_max 0.989
_diffrn_reflns_theta_full 67.147
_diffrn_reflns_theta_max 67.147
_diffrn_reflns_theta_min 2.910
_diffrn_source 'fine-focus sealed tube'
_exptl_absorpt_coefficient_mu 7.196
_exptl_absorpt_correction_T_max 0.671
_exptl_absorpt_correction_T_min 0.258
_exptl_absorpt_correction_type analytical
_exptl_absorpt_process_details
;
CrysAlisPro 1.171.40.53 (Rigaku Oxford Diffraction, 2019)
Analytical numeric absorption correction using a multifaceted crystal
model based on expressions derived by R.C. Clark & J.S. Reid.
(Clark, R. C. & Reid, J. S. (1995). Acta Cryst. A51, 887-897)
Empirical absorption correction using spherical harmonics,
 implemented in SCALE3 ABSPACK scaling algorithm.
;
_exptl_crystal_colour yellow
_exptl_crystal_density_diffrn 1.525
_exptl_crystal_description block
_exptl_crystal_F_000 1016
_exptl_crystal_size_max 0.330
_exptl_crystal_size_mid 0.120
_exptl_crystal_size_min 0.061
_refine_diff_density_max 0.402
_refine_diff_density_min -0.430
_refine_diff_density_rms 0.057
_refine_ls_extinction_method none
_refine_ls_goodness_of_fit_ref 1.043
_refine_ls_hydrogen_treatment constr
_refine_ls_matrix_type full
_refine_ls_number_parameters 545
_refine_ls_number_reflns 7739
_refine_ls_number_restraints 0
_refine_ls_restrained_S_all 1.043
_refine_ls_R_factor_all 0.0262
_refine_ls_R_factor_gt 0.0244
_refine_ls_shift/su_max 0.002
_refine_ls_shift/su_mean 0.000
_refine_ls_structure_factor_coef Fsqd
_refine_ls_weighting_details 'w=1/[\s^2^(Fo^2^)+(0.0323P)^2^+0.5656P] where P=(Fo^2^+2Fc^2^)/3'
_refine_ls_weighting_scheme calc
_refine_ls_wR_factor_gt 0.0618
_refine_ls_wR_factor_ref 0.0632
_reflns_Friedel_coverage 0.000
_reflns_number_gt 7213
_reflns_number_total 7739
_reflns_threshold_expression 'I > 2\s(I)'
_cod_data_source_file d1dt00816a2.cif
_cod_data_source_block nt0808_LHG200B
_cod_depositor_comments 'Adding full bibliography for 7706848--7706861.cif.'
_cod_original_cell_volume 2187.53(10)
_cod_database_code 7706852
_shelx_shelxl_version_number 2018/3
_shelx_space_group_comment
;
The symmetry employed for this shelxl refinement is uniquely defined
by the following loop, which should always be used as a source of
symmetry information in preference to the above space-group names.
They are only intended as comments.
;
_shelx_estimated_absorpt_t_min 0.200
_shelx_estimated_absorpt_t_max 0.668

loop_
_space_group_symop_operation_xyz
'x, y, z'
'-x, -y, -z'

loop_
_atom_site_label
_atom_site_type_symbol
_atom_site_fract_x
_atom_site_fract_y
_atom_site_fract_z
_atom_site_U_iso_or_equiv
_atom_site_adp_type
_atom_site_occupancy
_atom_site_site_symmetry_order
_atom_site_calc_flag
_atom_site_refinement_flags_posn
_atom_site_refinement_flags_adp
_atom_site_refinement_flags_occupancy
_atom_site_disorder_assembly
_atom_site_disorder_group
Rh1 Rh 0.99780(2) 0.76223(2) 0.05587(2) 0.04329(6) Uani 1 1 d . . . . .
P1 P 0.92024(5) 0.62771(3) 0.13807(3) 0.03548(10) Uani 1 1 d . . . . .
O1 O 0.6933(2) 0.84826(16) 0.0068(2) 0.1118(11) Uani 1 1 d . . . . .
O2 O 1.06023(17) 0.88894(11) -0.02498(12) 0.0570(4) Uani 1 1 d . . . . .
O3 O 1.21125(16) 0.70415(11) 0.08076(11) 0.0530(4) Uani 1 1 d . . . . .
C1 C 0.7579(2) 0.62889(15) 0.21423(13) 0.0416(4) Uani 1 1 d . . . . .
C2 C 0.6835(3) 0.70650(19) 0.23252(17) 0.0581(6) Uani 1 1 d . . . . .
H2 H 0.719360 0.762537 0.208855 0.070 Uiso 1 1 calc R U . . .
C3 C 0.5551(3) 0.6998(2) 0.2864(2) 0.0779(9) Uani 1 1 d . . . . .
H3 H 0.505202 0.751259 0.299761 0.094 Uiso 1 1 calc R U . . .
C4 C 0.5010(3) 0.6173(3) 0.32046(19) 0.0785(9) Uani 1 1 d . . . . .
H4 H 0.413031 0.614213 0.355135 0.094 Uiso 1 1 calc R U . . .
C5 C 0.5759(3) 0.5390(2) 0.30359(16) 0.0611(6) Uani 1 1 d . . . . .
H5 H 0.538996 0.483373 0.327242 0.073 Uiso 1 1 calc R U . . .
C6 C 0.7063(2) 0.54379(16) 0.25135(13) 0.0440(5) Uani 1 1 d . . . . .
C7 C 0.7962(2) 0.46189(15) 0.22824(14) 0.0437(4) Uani 1 1 d . . . . .
H7 H 0.753854 0.404834 0.259459 0.052 Uiso 1 1 calc R U . . .
C8 C 0.9542(2) 0.44383(14) 0.25190(13) 0.0399(4) Uani 1 1 d . . . . .
C9 C 1.0250(3) 0.35695(15) 0.30846(15) 0.0486(5) Uani 1 1 d . . . . .
H9 H 0.975784 0.306512 0.334579 0.058 Uiso 1 1 calc R U . . .
C10 C 1.1700(3) 0.34495(17) 0.32634(16) 0.0533(5) Uani 1 1 d . . . . .
H10 H 1.217334 0.286431 0.364360 0.064 Uiso 1 1 calc R U . . .
C11 C 1.2433(3) 0.41917(17) 0.28805(16) 0.0531(5) Uani 1 1 d . . . . .
H11 H 1.340242 0.410452 0.300118 0.064 Uiso 1 1 calc R U . . .
C12 C 1.1737(2) 0.50738(15) 0.23131(14) 0.0435(4) Uani 1 1 d . . . . .
H12 H 1.223222 0.557715 0.206037 0.052 Uiso 1 1 calc R U . . .
C13 C 1.0296(2) 0.51929(14) 0.21295(12) 0.0372(4) Uani 1 1 d . . . . .
C14 C 0.8532(2) 0.57401(14) 0.07730(13) 0.0376(4) Uani 1 1 d . . . . .
C15 C 0.8555(2) 0.60916(17) -0.01385(14) 0.0474(5) Uani 1 1 d . . . . .
H15 H 0.894663 0.662861 -0.048198 0.057 Uiso 1 1 calc R U . . .
C16 C 0.7992(3) 0.5636(2) -0.05300(17) 0.0594(6) Uani 1 1 d . . . . .
H16 H 0.799323 0.587251 -0.114039 0.071 Uiso 1 1 calc R U . . .
C17 C 0.7432(3) 0.4842(2) -0.0029(2) 0.0668(7) Uani 1 1 d . . . . .
H17 H 0.706090 0.454081 -0.030281 0.080 Uiso 1 1 calc R U . . .
C18 C 0.7409(3) 0.44744(18) 0.08888(19) 0.0577(6) Uani 1 1 d . . . . .
H18 H 0.703107 0.393035 0.122552 0.069 Uiso 1 1 calc R U . . .
C19 C 0.7957(2) 0.49311(15) 0.12924(14) 0.0427(4) Uani 1 1 d . . . . .
C20 C 0.8112(3) 0.81361(17) 0.0276(2) 0.0680(8) Uani 1 1 d . . . . .
C21 C 1.2023(3) 1.0037(2) -0.1043(2) 0.0748(8) Uani 1 1 d . . . . .
H21A H 1.187566 1.011217 -0.162610 0.112 Uiso 1 1 calc R U . . .
H21B H 1.298189 1.014493 -0.103279 0.112 Uiso 1 1 calc R U . . .
H21C H 1.129112 1.048455 -0.087488 0.112 Uiso 1 1 calc R U . . .
C22 C 1.1897(2) 0.90483(16) -0.04078(15) 0.0489(5) Uani 1 1 d . . . . .
C23 C 1.3151(2) 0.83919(18) -0.00724(16) 0.0516(5) Uani 1 1 d . . . . .
H23 H 1.403595 0.860457 -0.023761 0.062 Uiso 1 1 calc R U . . .
C24 C 1.3212(2) 0.74500(17) 0.04851(15) 0.0495(5) Uani 1 1 d . . . . .
C25 C 1.4674(3) 0.6813(2) 0.0740(2) 0.0773(8) Uani 1 1 d . . . . .
H25A H 1.469391 0.653830 0.137018 0.116 Uiso 1 1 calc R U . . .
H25B H 1.543954 0.717420 0.048903 0.116 Uiso 1 1 calc R U . . .
H25C H 1.482536 0.631846 0.052477 0.116 Uiso 1 1 calc R U . . .
Rh2 Rh 0.32026(2) 0.79207(2) 0.57423(2) 0.04722(6) Uani 1 1 d . . . . .
P2 P 0.18415(6) 0.80581(4) 0.47010(3) 0.04127(11) Uani 1 1 d . . . . .
O4 O 0.5786(2) 0.7120(2) 0.48396(17) 0.0954(7) Uani 1 1 d . . . . .
O5 O 0.4557(2) 0.77967(15) 0.66609(13) 0.0704(5) Uani 1 1 d . . . . .
O6 O 0.14511(19) 0.83261(12) 0.64819(11) 0.0566(4) Uani 1 1 d . . . . .
C26 C 0.2407(2) 0.86821(16) 0.35426(15) 0.0488(5) Uani 1 1 d . . . . .
C27 C 0.3556(3) 0.91689(17) 0.32496(19) 0.0608(6) Uani 1 1 d . . . . .
H27 H 0.409322 0.921508 0.364745 0.073 Uiso 1 1 calc R U . . .
C28 C 0.3893(4) 0.9591(2) 0.2341(2) 0.0828(10) Uani 1 1 d . . . . .
H28 H 0.464833 0.993191 0.213287 0.099 Uiso 1 1 calc R U . . .
C29 C 0.3128(4) 0.9507(2) 0.1759(2) 0.0893(11) Uani 1 1 d . . . . .
H29 H 0.339123 0.977104 0.115968 0.107 Uiso 1 1 calc R U . . .
C30 C 0.1961(3) 0.9034(2) 0.20479(17) 0.0742(8) Uani 1 1 d . . . . .
H30 H 0.143914 0.898640 0.164400 0.089 Uiso 1 1 calc R U . . .
C31 C 0.1573(3) 0.86328(18) 0.29428(15) 0.0554(6) Uani 1 1 d . . . . .
C32 C 0.0296(3) 0.8119(2) 0.33272(16) 0.0582(6) Uani 1 1 d . . . . .
H32 H -0.023797 0.814289 0.285740 0.070 Uiso 1 1 calc R U . . .
C33 C -0.0716(3) 0.85924(18) 0.39009(16) 0.0545(5) Uani 1 1 d . . . . .
C34 C -0.2170(3) 0.9002(2) 0.3750(2) 0.0690(7) Uani 1 1 d . . . . .
H34 H -0.258911 0.898450 0.329003 0.083 Uiso 1 1 calc R U . . .
C35 C -0.3006(3) 0.9439(2) 0.4282(2) 0.0765(8) Uani 1 1 d . . . . .
H35 H -0.398261 0.972104 0.417218 0.092 Uiso 1 1 calc R U . . .
C36 C -0.2409(3) 0.9461(2) 0.4970(2) 0.0695(7) Uani 1 1 d . . . . .
H36 H -0.298711 0.975049 0.532741 0.083 Uiso 1 1 calc R U . . .
C37 C -0.0948(3) 0.90521(17) 0.51357(18) 0.0553(5) Uani 1 1 d . . . . .
H37 H -0.053997 0.907053 0.559941 0.066 Uiso 1 1 calc R U . . .
C38 C -0.0104(2) 0.86167(15) 0.46012(15) 0.0468(5) Uani 1 1 d . . . . .
C39 C 0.0901(3) 0.71071(18) 0.39057(15) 0.0517(5) Uani 1 1 d . . . . .
C40 C 0.0743(3) 0.6320(2) 0.3780(2) 0.0676(7) Uani 1 1 d . . . . .
H40 H 0.022048 0.639649 0.331799 0.081 Uiso 1 1 calc R U . . .
C41 C 0.1362(4) 0.5422(2) 0.4340(2) 0.0755(8) Uani 1 1 d . . . . .
H41 H 0.125651 0.489698 0.425054 0.091 Uiso 1 1 calc R U . . .
C42 C 0.2134(4) 0.52952(19) 0.5029(2) 0.0695(7) Uani 1 1 d . . . . .
H42 H 0.254401 0.468849 0.540471 0.083 Uiso 1 1 calc R U . . .
C43 C 0.2295(3) 0.60766(17) 0.51600(15) 0.0542(5) Uani 1 1 d . . . . .
H43 H 0.281206 0.599479 0.562602 0.065 Uiso 1 1 calc R U . . .
C44 C 0.1693(2) 0.69741(15) 0.46026(14) 0.0449(5) Uani 1 1 d . . . . .
C45 C 0.4777(3) 0.7452(2) 0.51643(18) 0.0626(6) Uani 1 1 d . . . . .
C46 C 0.5400(5) 0.7813(4) 0.7900(3) 0.1165(16) Uani 1 1 d . . . . .
H46A H 0.571755 0.715151 0.824590 0.175 Uiso 1 1 calc R U . . .
H46B H 0.507586 0.814746 0.828330 0.175 Uiso 1 1 calc R U . . .
H46C H 0.620339 0.805894 0.750947 0.175 Uiso 1 1 calc R U . . .
C47 C 0.4147(4) 0.7939(2) 0.73681(19) 0.0687(7) Uani 1 1 d . . . . .
C48 C 0.2712(3) 0.8191(2) 0.76600(18) 0.0668(7) Uani 1 1 d . . . . .
H48 H 0.257073 0.824613 0.820167 0.080 Uiso 1 1 calc R U . . .
C49 C 0.1461(3) 0.83702(18) 0.72289(17) 0.0595(6) Uani 1 1 d . . . . .
C50 C -0.0029(4) 0.8643(3) 0.7630(2) 0.0911(10) Uani 1 1 d . . . . .
H50A H -0.042376 0.929706 0.729872 0.137 Uiso 1 1 calc R U . . .
H50B H 0.005214 0.855053 0.822770 0.137 Uiso 1 1 calc R U . . .
H50C H -0.066997 0.825638 0.762106 0.137 Uiso 1 1 calc R U . . .

loop_
_atom_site_aniso_label
_atom_site_aniso_U_11
_atom_site_aniso_U_22
_atom_site_aniso_U_33
_atom_site_aniso_U_23
_atom_site_aniso_U_13
_atom_site_aniso_U_12
Rh1 0.03253(9) 0.03694(9) 0.05652(10) -0.01290(7) -0.00497(6) -0.00820(6)
P1 0.0307(2) 0.0343(2) 0.0411(2) -0.01501(19) -0.00211(18) -0.00535(18)
O1 0.0476(11) 0.0690(13) 0.166(3) 0.0175(14) -0.0389(13) -0.0121(10)
O2 0.0407(8) 0.0417(8) 0.0775(11) -0.0112(7) -0.0023(7) -0.0112(6)
O3 0.0363(8) 0.0502(9) 0.0629(9) -0.0112(7) -0.0069(7) -0.0086(6)
C1 0.0370(10) 0.0460(11) 0.0402(10) -0.0191(9) -0.0030(8) -0.0004(8)
C2 0.0556(14) 0.0571(14) 0.0617(14) -0.0320(12) -0.0040(11) 0.0051(11)
C3 0.0673(17) 0.085(2) 0.0715(17) -0.0424(16) 0.0065(14) 0.0185(16)
C4 0.0531(15) 0.099(2) 0.0591(15) -0.0262(16) 0.0150(12) 0.0084(15)
C5 0.0412(12) 0.0740(17) 0.0481(12) -0.0090(11) 0.0048(10) -0.0073(11)
C6 0.0348(10) 0.0510(12) 0.0394(10) -0.0128(9) -0.0023(8) -0.0047(9)
C7 0.0400(10) 0.0389(10) 0.0479(11) -0.0113(9) -0.0015(8) -0.0111(8)
C8 0.0382(10) 0.0410(10) 0.0401(10) -0.0176(8) -0.0024(8) -0.0038(8)
C9 0.0530(12) 0.0400(11) 0.0478(11) -0.0134(9) -0.0046(9) -0.0061(9)
C10 0.0550(13) 0.0459(12) 0.0529(12) -0.0164(10) -0.0162(10) 0.0038(10)
C11 0.0455(12) 0.0559(13) 0.0589(13) -0.0242(11) -0.0195(10) 0.0021(10)
C12 0.0410(11) 0.0454(11) 0.0468(11) -0.0206(9) -0.0070(8) -0.0056(9)
C13 0.0361(9) 0.0390(10) 0.0381(9) -0.0190(8) -0.0032(7) -0.0025(8)
C14 0.0313(9) 0.0404(10) 0.0422(10) -0.0199(8) -0.0036(7) -0.0013(8)
C15 0.0418(11) 0.0526(12) 0.0441(11) -0.0209(10) -0.0041(9) 0.0021(9)
C16 0.0582(14) 0.0718(16) 0.0541(13) -0.0382(13) -0.0145(11) 0.0088(12)
C17 0.0678(16) 0.0729(17) 0.0795(18) -0.0495(15) -0.0249(14) 0.0000(13)
C18 0.0553(13) 0.0479(12) 0.0788(17) -0.0302(12) -0.0149(12) -0.0089(10)
C19 0.0353(10) 0.0424(11) 0.0519(11) -0.0203(9) -0.0069(8) -0.0039(8)
C20 0.0462(14) 0.0419(12) 0.0935(19) 0.0020(12) -0.0128(13) -0.0147(10)
C21 0.0593(16) 0.0511(14) 0.099(2) -0.0155(14) 0.0112(14) -0.0191(12)
C22 0.0470(12) 0.0460(11) 0.0564(12) -0.0230(10) 0.0057(10) -0.0146(9)
C23 0.0394(11) 0.0603(14) 0.0576(13) -0.0226(11) 0.0022(9) -0.0182(10)
C24 0.0366(11) 0.0601(13) 0.0518(12) -0.0207(10) -0.0046(9) -0.0104(10)
C25 0.0402(13) 0.0814(19) 0.092(2) -0.0144(16) -0.0140(13) -0.0089(13)
Rh2 0.04919(10) 0.04975(10) 0.04794(10) -0.02588(8) -0.00608(7) -0.00466(7)
P2 0.0419(3) 0.0413(3) 0.0408(3) -0.0177(2) -0.0012(2) -0.0063(2)
O4 0.0657(13) 0.125(2) 0.1018(16) -0.0697(16) -0.0062(11) 0.0161(13)
O5 0.0643(11) 0.0897(13) 0.0709(11) -0.0511(11) -0.0205(9) 0.0069(10)
O6 0.0590(10) 0.0641(10) 0.0532(9) -0.0313(8) 0.0001(7) -0.0106(8)
C26 0.0467(12) 0.0428(11) 0.0473(11) -0.0130(9) 0.0009(9) -0.0021(9)
C27 0.0537(13) 0.0486(13) 0.0703(16) -0.0183(12) 0.0093(11) -0.0097(11)
C28 0.0762(19) 0.0622(17) 0.082(2) -0.0114(15) 0.0298(17) -0.0174(15)
C29 0.091(2) 0.079(2) 0.0526(16) 0.0032(15) 0.0148(16) 0.0006(18)
C30 0.0723(18) 0.0819(19) 0.0438(13) -0.0123(13) -0.0038(12) 0.0071(15)
C31 0.0520(13) 0.0578(13) 0.0432(11) -0.0140(10) -0.0029(10) 0.0028(11)
C32 0.0527(13) 0.0751(16) 0.0495(12) -0.0281(12) -0.0110(10) -0.0053(12)
C33 0.0467(12) 0.0592(14) 0.0550(13) -0.0207(11) -0.0038(10) -0.0080(10)
C34 0.0483(14) 0.0826(19) 0.0752(17) -0.0308(15) -0.0119(12) -0.0062(13)
C35 0.0425(13) 0.0792(19) 0.104(2) -0.0374(17) -0.0065(14) -0.0007(13)
C36 0.0496(14) 0.0664(16) 0.096(2) -0.0436(15) 0.0062(14) -0.0027(12)
C37 0.0510(13) 0.0487(12) 0.0670(14) -0.0273(11) 0.0029(11) -0.0067(10)
C38 0.0435(11) 0.0439(11) 0.0502(12) -0.0166(9) -0.0009(9) -0.0082(9)
C39 0.0484(12) 0.0639(14) 0.0514(12) -0.0319(11) 0.0045(10) -0.0141(11)
C40 0.0672(16) 0.087(2) 0.0714(16) -0.0515(16) 0.0074(13) -0.0264(15)
C41 0.090(2) 0.0702(18) 0.088(2) -0.0523(17) 0.0220(17) -0.0337(16)
C42 0.089(2) 0.0480(13) 0.0678(16) -0.0247(12) 0.0169(14) -0.0181(13)
C43 0.0651(14) 0.0478(12) 0.0466(12) -0.0183(10) 0.0062(10) -0.0117(11)
C44 0.0476(11) 0.0470(11) 0.0429(11) -0.0219(9) 0.0045(9) -0.0110(9)
C45 0.0561(15) 0.0749(17) 0.0622(14) -0.0369(13) -0.0128(12) 0.0019(13)
C46 0.104(3) 0.159(4) 0.117(3) -0.098(3) -0.056(2) 0.030(3)
C47 0.0850(19) 0.0650(16) 0.0650(16) -0.0372(13) -0.0266(14) 0.0052(14)
C48 0.091(2) 0.0610(15) 0.0534(14) -0.0322(12) -0.0129(13) -0.0007(14)
C49 0.0731(16) 0.0533(13) 0.0542(14) -0.0265(11) 0.0005(12) -0.0087(12)
C50 0.087(2) 0.116(3) 0.076(2) -0.057(2) 0.0082(17) -0.003(2)

loop_
_atom_type_symbol
_atom_type_description
_atom_type_scat_dispersion_real
_atom_type_scat_dispersion_imag
_atom_type_scat_source
C C 0.0181 0.0091 'International Tables Vol C Tables 4.2.6.8 and 6.1.1.4'
H H 0.0000 0.0000 'International Tables Vol C Tables 4.2.6.8 and 6.1.1.4'
O O 0.0492 0.0322 'International Tables Vol C Tables 4.2.6.8 and 6.1.1.4'
P P 0.2955 0.4335 'International Tables Vol C Tables 4.2.6.8 and 6.1.1.4'
Rh Rh 0.0927 3.6045 'International Tables Vol C Tables 4.2.6.8 and 6.1.1.4'

loop_
_geom_angle_atom_site_label_1
_geom_angle_atom_site_label_2
_geom_angle_atom_site_label_3
_geom_angle
_geom_angle_site_symmetry_1
_geom_angle_site_symmetry_3
_geom_angle_publ_flag
C20 Rh1 O3 176.73(12) . . ?
C20 Rh1 O2 90.01(9) . . ?
O3 Rh1 O2 89.01(6) . . ?
C20 Rh1 P1 87.14(8) . . ?
O3 Rh1 P1 93.74(5) . . ?
O2 Rh1 P1 176.74(5) . . ?
C14 P1 C1 96.48(9) . . ?
C14 P1 C13 97.33(9) . . ?
C1 P1 C13 96.22(9) . . ?
C14 P1 Rh1 115.18(7) . . ?
C1 P1 Rh1 119.61(7) . . ?
C13 P1 Rh1 126.07(7) . . ?
C22 O2 Rh1 126.32(15) . . ?
C24 O3 Rh1 126.78(14) . . ?
C2 C1 C6 120.6(2) . . ?
C2 C1 P1 125.23(18) . . ?
C6 C1 P1 114.12(15) . . ?
C3 C2 C1 119.2(3) . . ?
C3 C2 H2 120.4 . . ?
C1 C2 H2 120.4 . . ?
C4 C3 C2 120.4(3) . . ?
C4 C3 H3 119.8 . . ?
C2 C3 H3 119.8 . . ?
C3 C4 C5 120.7(2) . . ?
C3 C4 H4 119.7 . . ?
C5 C4 H4 119.7 . . ?
C4 C5 C6 119.7(3) . . ?
C4 C5 H5 120.1 . . ?
C6 C5 H5 120.1 . . ?
C5 C6 C1 119.3(2) . . ?
C5 C6 C7 123.7(2) . . ?
C1 C6 C7 116.88(18) . . ?
C19 C7 C6 107.07(17) . . ?
C19 C7 C8 108.59(16) . . ?
C6 C7 C8 108.86(17) . . ?
C19 C7 H7 110.7 . . ?
C6 C7 H7 110.7 . . ?
C8 C7 H7 110.7 . . ?
C9 C8 C13 119.45(19) . . ?
C9 C8 C7 122.97(19) . . ?
C13 C8 C7 117.57(17) . . ?
C8 C9 C10 120.0(2) . . ?
C8 C9 H9 120.0 . . ?
C10 C9 H9 120.0 . . ?
C11 C10 C9 120.3(2) . . ?
C11 C10 H10 119.9 . . ?
C9 C10 H10 119.9 . . ?
C10 C11 C12 120.6(2) . . ?
C10 C11 H11 119.7 . . ?
C12 C11 H11 119.7 . . ?
C13 C12 C11 119.2(2) . . ?
C13 C12 H12 120.4 . . ?
C11 C12 H12 120.4 . . ?
C12 C13 C8 120.42(18) . . ?
C12 C13 P1 126.23(16) . . ?
C8 C13 P1 113.34(14) . . ?
C15 C14 C19 120.68(19) . . ?
C15 C14 P1 124.23(17) . . ?
C19 C14 P1 115.09(15) . . ?
C16 C15 C14 119.3(2) . . ?
C16 C15 H15 120.3 . . ?
C14 C15 H15 120.3 . . ?
C17 C16 C15 120.6(2) . . ?
C17 C16 H16 119.7 . . ?
C15 C16 H16 119.7 . . ?
C16 C17 C18 120.9(2) . . ?
C16 C17 H17 119.5 . . ?
C18 C17 H17 119.5 . . ?
C19 C18 C17 119.2(2) . . ?
C19 C18 H18 120.4 . . ?
C17 C18 H18 120.4 . . ?
C18 C19 C14 119.3(2) . . ?
C18 C19 C7 124.4(2) . . ?
C14 C19 C7 116.25(18) . . ?
O1 C20 Rh1 177.8(3) . . ?
C22 C21 H21A 109.5 . . ?
C22 C21 H21B 109.5 . . ?
H21A C21 H21B 109.5 . . ?
C22 C21 H21C 109.5 . . ?
H21A C21 H21C 109.5 . . ?
H21B C21 H21C 109.5 . . ?
O2 C22 C23 125.7(2) . . ?
O2 C22 C21 114.4(2) . . ?
C23 C22 C21 119.9(2) . . ?
C24 C23 C22 126.3(2) . . ?
C24 C23 H23 116.9 . . ?
C22 C23 H23 116.9 . . ?
O3 C24 C23 125.9(2) . . ?
O3 C24 C25 114.4(2) . . ?
C23 C24 C25 119.7(2) . . ?
C24 C25 H25A 109.5 . . ?
C24 C25 H25B 109.5 . . ?
H25A C25 H25B 109.5 . . ?
C24 C25 H25C 109.5 . . ?
H25A C25 H25C 109.5 . . ?
H25B C25 H25C 109.5 . . ?
C45 Rh2 O6 174.73(11) . . ?
C45 Rh2 O5 89.61(9) . . ?
O6 Rh2 O5 88.60(7) . . ?
C45 Rh2 P2 87.69(8) . . ?
O6 Rh2 P2 94.19(5) . . ?
O5 Rh2 P2 177.04(6) . . ?
C44 P2 C26 96.31(10) . . ?
C44 P2 C38 96.89(10) . . ?
C26 P2 C38 95.55(10) . . ?
C44 P2 Rh2 117.71(7) . . ?
C26 P2 Rh2 119.22(8) . . ?
C38 P2 Rh2 125.06(8) . . ?
C47 O5 Rh2 126.22(18) . . ?
C49 O6 Rh2 127.49(17) . . ?
C27 C26 C31 120.7(2) . . ?
C27 C26 P2 124.8(2) . . ?
C31 C26 P2 114.44(17) . . ?
C26 C27 C28 118.6(3) . . ?
C26 C27 H27 120.7 . . ?
C28 C27 H27 120.7 . . ?
C29 C28 C27 120.7(3) . . ?
C29 C28 H28 119.6 . . ?
C27 C28 H28 119.6 . . ?
C28 C29 C30 120.9(3) . . ?
C28 C29 H29 119.6 . . ?
C30 C29 H29 119.6 . . ?
C29 C30 C31 119.7(3) . . ?
C29 C30 H30 120.2 . . ?
C31 C30 H30 120.2 . . ?
C30 C31 C26 119.3(3) . . ?
C30 C31 C32 123.9(3) . . ?
C26 C31 C32 116.8(2) . . ?
C39 C32 C31 108.1(2) . . ?
C39 C32 C33 108.6(2) . . ?
C31 C32 C33 108.1(2) . . ?
C39 C32 H32 110.7 . . ?
C31 C32 H32 110.7 . . ?
C33 C32 H32 110.7 . . ?
C34 C33 C38 119.3(2) . . ?
C34 C33 C32 123.4(2) . . ?
C38 C33 C32 117.3(2) . . ?
C33 C34 C35 120.1(3) . . ?
C33 C34 H34 120.0 . . ?
C35 C34 H34 120.0 . . ?
C36 C35 C34 120.7(3) . . ?
C36 C35 H35 119.7 . . ?
C34 C35 H35 119.7 . . ?
C35 C36 C37 120.4(3) . . ?
C35 C36 H36 119.8 . . ?
C37 C36 H36 119.8 . . ?
C38 C37 C36 119.1(3) . . ?
C38 C37 H37 120.4 . . ?
C36 C37 H37 120.4 . . ?
C37 C38 C33 120.4(2) . . ?
C37 C38 P2 125.67(19) . . ?
C33 C38 P2 113.89(17) . . ?
C40 C39 C44 118.9(2) . . ?
C40 C39 C32 124.6(2) . . ?
C44 C39 C32 116.4(2) . . ?
C41 C40 C39 120.1(3) . . ?
C41 C40 H40 120.0 . . ?
C39 C40 H40 120.0 . . ?
C42 C41 C40 120.7(3) . . ?
C42 C41 H41 119.6 . . ?
C40 C41 H41 119.6 . . ?
C41 C42 C43 119.6(3) . . ?
C41 C42 H42 120.2 . . ?
C43 C42 H42 120.2 . . ?
C44 C43 C42 120.2(3) . . ?
C44 C43 H43 119.9 . . ?
C42 C43 H43 119.9 . . ?
C43 C44 C39 120.5(2) . . ?
C43 C44 P2 124.30(18) . . ?
C39 C44 P2 115.17(17) . . ?
O4 C45 Rh2 176.5(3) . . ?
C47 C46 H46A 109.5 . . ?
C47 C46 H46B 109.5 . . ?
H46A C46 H46B 109.5 . . ?
C47 C46 H46C 109.5 . . ?
H46A C46 H46C 109.5 . . ?
H46B C46 H46C 109.5 . . ?
O5 C47 C48 125.8(3) . . ?
O5 C47 C46 114.0(3) . . ?
C48 C47 C46 120.2(3) . . ?
C47 C48 C49 126.7(2) . . ?
C47 C48 H48 116.6 . . ?
C49 C48 H48 116.6 . . ?
O6 C49 C48 125.0(2) . . ?
O6 C49 C50 114.5(3) . . ?
C48 C49 C50 120.5(2) . . ?
C49 C50 H50A 109.5 . . ?
C49 C50 H50B 109.5 . . ?
H50A C50 H50B 109.5 . . ?
C49 C50 H50C 109.5 . . ?
H50A C50 H50C 109.5 . . ?
H50B C50 H50C 109.5 . . ?

loop_
_geom_bond_atom_site_label_1
_geom_bond_atom_site_label_2
_geom_bond_distance
_geom_bond_site_symmetry_2
_geom_bond_publ_flag
Rh1 C20 1.794(3) . ?
Rh1 O3 2.0264(15) . ?
Rh1 O2 2.0630(15) . ?
Rh1 P1 2.2246(5) . ?
P1 C14 1.820(2) . ?
P1 C1 1.827(2) . ?
P1 C13 1.8312(19) . ?
O1 C20 1.150(3) . ?
O2 C22 1.266(3) . ?
O3 C24 1.276(3) . ?
C1 C2 1.384(3) . ?
C1 C6 1.398(3) . ?
C2 C3 1.384(4) . ?
C2 H2 0.9300 . ?
C3 C4 1.375(5) . ?
C3 H3 0.9300 . ?
C4 C5 1.383(4) . ?
C4 H4 0.9300 . ?
C5 C6 1.385(3) . ?
C5 H5 0.9300 . ?
C6 C7 1.524(3) . ?
C7 C19 1.519(3) . ?
C7 C8 1.527(3) . ?
C7 H7 0.9800 . ?
C8 C9 1.383(3) . ?
C8 C13 1.401(3) . ?
C9 C10 1.392(3) . ?
C9 H9 0.9300 . ?
C10 C11 1.373(4) . ?
C10 H10 0.9300 . ?
C11 C12 1.393(3) . ?
C11 H11 0.9300 . ?
C12 C13 1.387(3) . ?
C12 H12 0.9300 . ?
C14 C15 1.387(3) . ?
C14 C19 1.395(3) . ?
C15 C16 1.380(4) . ?
C15 H15 0.9300 . ?
C16 C17 1.364(4) . ?
C16 H16 0.9300 . ?
C17 C18 1.396(4) . ?
C17 H17 0.9300 . ?
C18 C19 1.388(3) . ?
C18 H18 0.9300 . ?
C21 C22 1.503(4) . ?
C21 H21A 0.9600 . ?
C21 H21B 0.9600 . ?
C21 H21C 0.9600 . ?
C22 C23 1.386(3) . ?
C23 C24 1.385(3) . ?
C23 H23 0.9300 . ?
C24 C25 1.502(3) . ?
C25 H25A 0.9600 . ?
C25 H25B 0.9600 . ?
C25 H25C 0.9600 . ?
Rh2 C45 1.811(3) . ?
Rh2 O6 2.0371(16) . ?
Rh2 O5 2.0639(17) . ?
Rh2 P2 2.2283(5) . ?
P2 C44 1.825(2) . ?
P2 C26 1.831(2) . ?
P2 C38 1.831(2) . ?
O4 C45 1.142(3) . ?
O5 C47 1.276(3) . ?
O6 C49 1.279(3) . ?
C26 C27 1.384(3) . ?
C26 C31 1.402(4) . ?
C27 C28 1.402(4) . ?
C27 H27 0.9300 . ?
C28 C29 1.360(6) . ?
C28 H28 0.9300 . ?
C29 C30 1.385(5) . ?
C29 H29 0.9300 . ?
C30 C31 1.388(4) . ?
C30 H30 0.9300 . ?
C31 C32 1.517(4) . ?
C32 C39 1.509(4) . ?
C32 C33 1.531(4) . ?
C32 H32 0.9800 . ?
C33 C34 1.379(4) . ?
C33 C38 1.400(3) . ?
C34 C35 1.380(4) . ?
C34 H34 0.9300 . ?
C35 C36 1.371(5) . ?
C35 H35 0.9300 . ?
C36 C37 1.389(4) . ?
C36 H36 0.9300 . ?
C37 C38 1.385(3) . ?
C37 H37 0.9300 . ?
C39 C40 1.388(4) . ?
C39 C44 1.396(3) . ?
C40 C41 1.382(5) . ?
C40 H40 0.9300 . ?
C41 C42 1.377(5) . ?
C41 H41 0.9300 . ?
C42 C43 1.384(4) . ?
C42 H42 0.9300 . ?
C43 C44 1.376(3) . ?
C43 H43 0.9300 . ?
C46 C47 1.513(4) . ?
C46 H46A 0.9600 . ?
C46 H46B 0.9600 . ?
C46 H46C 0.9600 . ?
C47 C48 1.382(4) . ?
C48 C49 1.385(4) . ?
C48 H48 0.9300 . ?
C49 C50 1.500(4) . ?
C50 H50A 0.9600 . ?
C50 H50B 0.9600 . ?
C50 H50C 0.9600 . ?

loop_
_geom_torsion_atom_site_label_1
_geom_torsion_atom_site_label_2
_geom_torsion_atom_site_label_3
_geom_torsion_atom_site_label_4
_geom_torsion
_geom_torsion_site_symmetry_1
_geom_torsion_site_symmetry_2
_geom_torsion_site_symmetry_3
_geom_torsion_site_symmetry_4
_geom_torsion_publ_flag
C14 P1 C1 C2 -130.4(2) . . . . ?
C13 P1 C1 C2 131.4(2) . . . . ?
Rh1 P1 C1 C2 -6.6(2) . . . . ?
C14 P1 C1 C6 46.28(16) . . . . ?
C13 P1 C1 C6 -51.86(16) . . . . ?
Rh1 P1 C1 C6 170.14(12) . . . . ?
C6 C1 C2 C3 -1.5(4) . . . . ?
P1 C1 C2 C3 175.0(2) . . . . ?
C1 C2 C3 C4 -0.9(4) . . . . ?
C2 C3 C4 C5 2.0(5) . . . . ?
C3 C4 C5 C6 -0.5(4) . . . . ?
C4 C5 C6 C1 -1.9(3) . . . . ?
C4 C5 C6 C7 -179.4(2) . . . . ?
C2 C1 C6 C5 2.9(3) . . . . ?
P1 C1 C6 C5 -173.96(17) . . . . ?
C2 C1 C6 C7 -179.4(2) . . . . ?
P1 C1 C6 C7 3.8(2) . . . . ?
C5 C6 C7 C19 115.8(2) . . . . ?
C1 C6 C7 C19 -61.8(2) . . . . ?
C5 C6 C7 C8 -127.0(2) . . . . ?
C1 C6 C7 C8 55.4(2) . . . . ?
C19 C7 C8 C9 -120.4(2) . . . . ?
C6 C7 C8 C9 123.3(2) . . . . ?
C19 C7 C8 C13 58.8(2) . . . . ?
C6 C7 C8 C13 -57.5(2) . . . . ?
C13 C8 C9 C10 0.0(3) . . . . ?
C7 C8 C9 C10 179.2(2) . . . . ?
C8 C9 C10 C11 0.1(4) . . . . ?
C9 C10 C11 C12 0.3(4) . . . . ?
C10 C11 C12 C13 -0.8(3) . . . . ?
C11 C12 C13 C8 0.8(3) . . . . ?
C11 C12 C13 P1 -178.05(17) . . . . ?
C9 C8 C13 C12 -0.4(3) . . . . ?
C7 C8 C13 C12 -179.65(18) . . . . ?
C9 C8 C13 P1 178.56(16) . . . . ?
C7 C8 C13 P1 -0.6(2) . . . . ?
C14 P1 C13 C12 131.39(18) . . . . ?
C1 P1 C13 C12 -131.22(18) . . . . ?
Rh1 P1 C13 C12 2.8(2) . . . . ?
C14 P1 C13 C8 -47.55(16) . . . . ?
C1 P1 C13 C8 49.84(16) . . . . ?
Rh1 P1 C13 C8 -176.19(11) . . . . ?
C1 P1 C14 C15 130.41(18) . . . . ?
C13 P1 C14 C15 -132.44(17) . . . . ?
Rh1 P1 C14 C15 3.33(19) . . . . ?
C1 P1 C14 C19 -48.85(16) . . . . ?
C13 P1 C14 C19 48.30(16) . . . . ?
Rh1 P1 C14 C19 -175.93(12) . . . . ?
C19 C14 C15 C16 0.4(3) . . . . ?
P1 C14 C15 C16 -178.78(16) . . . . ?
C14 C15 C16 C17 -0.8(3) . . . . ?
C15 C16 C17 C18 0.3(4) . . . . ?
C16 C17 C18 C19 0.4(4) . . . . ?
C17 C18 C19 C14 -0.7(3) . . . . ?
C17 C18 C19 C7 178.5(2) . . . . ?
C15 C14 C19 C18 0.3(3) . . . . ?
P1 C14 C19 C18 179.58(17) . . . . ?
C15 C14 C19 C7 -178.95(18) . . . . ?
P1 C14 C19 C7 0.3(2) . . . . ?
C6 C7 C19 C18 -120.1(2) . . . . ?
C8 C7 C19 C18 122.5(2) . . . . ?
C6 C7 C19 C14 59.1(2) . . . . ?
C8 C7 C19 C14 -58.3(2) . . . . ?
Rh1 O2 C22 C23 0.8(4) . . . . ?
Rh1 O2 C22 C21 178.59(19) . . . . ?
O2 C22 C23 C24 0.6(4) . . . . ?
C21 C22 C23 C24 -177.1(3) . . . . ?
Rh1 O3 C24 C23 3.2(4) . . . . ?
Rh1 O3 C24 C25 -175.5(2) . . . . ?
C22 C23 C24 O3 -2.8(4) . . . . ?
C22 C23 C24 C25 175.8(3) . . . . ?
C44 P2 C26 C27 -133.5(2) . . . . ?
C38 P2 C26 C27 128.9(2) . . . . ?
Rh2 P2 C26 C27 -6.8(2) . . . . ?
C44 P2 C26 C31 46.25(19) . . . . ?
C38 P2 C26 C31 -51.33(19) . . . . ?
Rh2 P2 C26 C31 172.98(14) . . . . ?
C31 C26 C27 C28 -1.6(4) . . . . ?
P2 C26 C27 C28 178.1(2) . . . . ?
C26 C27 C28 C29 -1.4(4) . . . . ?
C27 C28 C29 C30 2.5(5) . . . . ?
C28 C29 C30 C31 -0.6(5) . . . . ?
C29 C30 C31 C26 -2.4(4) . . . . ?
C29 C30 C31 C32 178.6(3) . . . . ?
C27 C26 C31 C30 3.5(4) . . . . ?
P2 C26 C31 C30 -176.3(2) . . . . ?
C27 C26 C31 C32 -177.4(2) . . . . ?
P2 C26 C31 C32 2.8(3) . . . . ?
C30 C31 C32 C39 118.3(3) . . . . ?
C26 C31 C32 C39 -60.8(3) . . . . ?
C30 C31 C32 C33 -124.3(3) . . . . ?
C26 C31 C32 C33 56.6(3) . . . . ?
C39 C32 C33 C34 -122.6(3) . . . . ?
C31 C32 C33 C34 120.4(3) . . . . ?
C39 C32 C33 C38 58.6(3) . . . . ?
C31 C32 C33 C38 -58.5(3) . . . . ?
C38 C33 C34 C35 0.6(4) . . . . ?
C32 C33 C34 C35 -178.2(3) . . . . ?
C33 C34 C35 C36 -0.8(5) . . . . ?
C34 C35 C36 C37 0.8(5) . . . . ?
C35 C36 C37 C38 -0.5(4) . . . . ?
C36 C37 C38 C33 0.3(4) . . . . ?
C36 C37 C38 P2 178.9(2) . . . . ?
C34 C33 C38 C37 -0.3(4) . . . . ?
C32 C33 C38 C37 178.6(2) . . . . ?
C34 C33 C38 P2 -179.1(2) . . . . ?
C32 C33 C38 P2 -0.2(3) . . . . ?
C44 P2 C38 C37 133.8(2) . . . . ?
C26 P2 C38 C37 -129.2(2) . . . . ?
Rh2 P2 C38 C37 2.7(2) . . . . ?
C44 P2 C38 C33 -47.51(19) . . . . ?
C26 P2 C38 C33 49.55(19) . . . . ?
Rh2 P2 C38 C33 -178.58(14) . . . . ?
C31 C32 C39 C40 -120.3(3) . . . . ?
C33 C32 C39 C40 122.7(3) . . . . ?
C31 C32 C39 C44 58.5(3) . . . . ?
C33 C32 C39 C44 -58.5(3) . . . . ?
C44 C39 C40 C41 0.1(4) . . . . ?
C32 C39 C40 C41 178.9(2) . . . . ?
C39 C40 C41 C42 0.3(4) . . . . ?
C40 C41 C42 C43 -0.2(4) . . . . ?
C41 C42 C43 C44 -0.2(4) . . . . ?
C42 C43 C44 C39 0.7(3) . . . . ?
C42 C43 C44 P2 -179.51(19) . . . . ?
C40 C39 C44 C43 -0.6(3) . . . . ?
C32 C39 C44 C43 -179.5(2) . . . . ?
C40 C39 C44 P2 179.57(18) . . . . ?
C32 C39 C44 P2 0.7(3) . . . . ?
C26 P2 C44 C43 131.7(2) . . . . ?
C38 P2 C44 C43 -131.9(2) . . . . ?
Rh2 P2 C44 C43 3.9(2) . . . . ?
C26 P2 C44 C39 -48.47(18) . . . . ?
C38 P2 C44 C39 47.92(18) . . . . ?
Rh2 P2 C44 C39 -176.27(14) . . . . ?
Rh2 O5 C47 C48 1.0(4) . . . . ?
Rh2 O5 C47 C46 -178.7(3) . . . . ?
O5 C47 C48 C49 -2.6(5) . . . . ?
C46 C47 C48 C49 177.1(3) . . . . ?
Rh2 O6 C49 C48 3.6(4) . . . . ?
Rh2 O6 C49 C50 -176.6(2) . . . . ?
C47 C48 C49 O6 0.1(5) . . . . ?
C47 C48 C49 C50 -179.7(3) . . . . ?
